data_2241768
loop_
_publ_author_name
'Guo, Wei'
'Li, Cheng-Xun'
'Lv, Jie'
'Wang, Jing'

_publ_section_title
;
 Crystal structure of
 6,7-dihydroxy-6,7-dihydro-3<i>H</i>-imidazo[1,2-<i>a</i>]purin-9(5<i>H</i>)-one
;
_journal_coeditor_code XU5887
_journal_issue 8
_journal_name_full 'Acta Crystallographica Section E'
_journal_page_first 1147
_journal_page_last 1149
_journal_paper_doi 10.1107/S2056989016009087
_journal_volume 72
_journal_year 2016
_chemical_formula_iupac 'C7 H7 N5 O3'
_chemical_formula_moiety 'C7 H7 N5 O3'
_chemical_formula_sum 'C7 H7 N5 O3'
_chemical_formula_weight 209.18
_chemical_name_systematic
;
6,7-Dihydroxy-6,7-dihydro-3<i>H</i>-imidazo[1,2-<i>a</i>]\
purin-9(5<i>H</i>)-one
;
_space_group_IT_number 2
_symmetry_cell_setting triclinic
_symmetry_space_group_name_Hall '-P 1'
_symmetry_space_group_name_H-M 'P -1'
_atom_sites_solution_hydrogens geom
_atom_sites_solution_primary direct
_atom_sites_solution_secondary difmap
_audit_creation_method SHELXL-97
_cell_angle_alpha 95.063(5)
_cell_angle_beta 105.135(6)
_cell_angle_gamma 107.647(5)
_cell_formula_units_Z 2
_cell_length_a 6.8925(4)
_cell_length_b 7.6352(4)
_cell_length_c 8.0605(6)
_cell_measurement_reflns_used 1705
_cell_measurement_temperature 295(2)
_cell_measurement_theta_max 73.5270
_cell_measurement_theta_min 7.0370
_cell_volume 383.69(5)
_computing_cell_refinement
;
CrysAlis Pro (Agilent, 2012)
;
_computing_data_collection
;
CrysAlis Pro (Agilent, 2012)
;
_computing_data_reduction
;
CrysAlis Pro (Agilent, 2012)
;
_computing_molecular_graphics
;
SHELXTL (Sheldrick, 2008) and PLATON (Spek, 2009)
;
_computing_publication_material
;
SHELXTL (Sheldrick, 2008) and PLATON (Spek, 2009)
;
_computing_structure_refinement
;
SHELXL97 (Sheldrick, 2008)
;
_computing_structure_solution
;
SHELXS97 (Sheldrick, 2008)
;
_diffrn_ambient_temperature 295(2)
_diffrn_detector_area_resol_mean 5.3031
_diffrn_measured_fraction_theta_full 0.963
_diffrn_measured_fraction_theta_max 0.963
_diffrn_measurement_device_type 'Agilent Xcalibur, Eos, Gemini'
_diffrn_measurement_method '\w scans'
_diffrn_radiation_monochromator graphite
_diffrn_radiation_source 'Enhance (Cu) X-ray Source'
_diffrn_radiation_type CuK\a
_diffrn_radiation_wavelength 1.54178
_diffrn_reflns_av_R_equivalents 0.0332
_diffrn_reflns_av_sigmaI/netI 0.0403
_diffrn_reflns_limit_h_max 8
_diffrn_reflns_limit_h_min -8
_diffrn_reflns_limit_k_max 7
_diffrn_reflns_limit_k_min -9
_diffrn_reflns_limit_l_max 9
_diffrn_reflns_limit_l_min -10
_diffrn_reflns_number 2506
_diffrn_reflns_theta_full 73.66
_diffrn_reflns_theta_max 73.66
_diffrn_reflns_theta_min 5.78
_exptl_absorpt_coefficient_mu 1.257
_exptl_absorpt_correction_T_max 0.82
_exptl_absorpt_correction_T_min 0.52
_exptl_absorpt_correction_type multi-scan
_exptl_absorpt_process_details
;
(CrysAlis PRO; Agilent, 2012)
;
_exptl_crystal_colour colorless
_exptl_crystal_density_diffrn 1.811
_exptl_crystal_density_method 'not measured'
_exptl_crystal_description block
_exptl_crystal_F_000 216
_exptl_crystal_size_max 0.20
_exptl_crystal_size_mid 0.18
_exptl_crystal_size_min 0.16
_refine_diff_density_max 0.669
_refine_diff_density_min -0.396
_refine_ls_extinction_method none
_refine_ls_goodness_of_fit_ref 1.003
_refine_ls_hydrogen_treatment constr
_refine_ls_matrix_type full
_refine_ls_number_parameters 138
_refine_ls_number_reflns 1499
_refine_ls_number_restraints 0
_refine_ls_restrained_S_all 1.003
_refine_ls_R_factor_all 0.0618
_refine_ls_R_factor_gt 0.0574
_refine_ls_shift/su_max 0.000
_refine_ls_shift/su_mean 0.000
_refine_ls_structure_factor_coef Fsqd
_refine_ls_weighting_details 'calc w=1/[\s^2^(Fo^2^)+(0.1404P)^2^+0.0790P] where P=(Fo^2^+2Fc^2^)/3'
_refine_ls_weighting_scheme calc
_refine_ls_wR_factor_gt 0.1693
_refine_ls_wR_factor_ref 0.1804
_reflns_number_gt 1335
_reflns_number_total 1499
_reflns_threshold_expression >2sigma(I)
_cod_data_source_file xu5887sup1.cif
_cod_data_source_block I
_cod_original_cell_volume 383.69(4)
_cod_database_code 2241768

loop_
_symmetry_equiv_pos_as_xyz
'x, y, z'
'-x, -y, -z'

loop_
_atom_site_type_symbol
_atom_site_label
_atom_site_fract_x
_atom_site_fract_y
_atom_site_fract_z
_atom_site_U_iso_or_equiv
_atom_site_adp_type
_atom_site_calc_flag
_atom_site_refinement_flags
_atom_site_occupancy
_atom_site_symmetry_multiplicity
O O1 0.1803(3) -0.0561(2) 0.71668(19) 0.0330(4) Uani d . 1 1
O O2 0.3726(2) 0.34594(19) 0.61681(18) 0.0278(4) Uani d . 1 1
H H2 0.4725 0.4310 0.6862 0.042 Uiso calc R 1 1
O O3 -0.0753(2) 0.4579(2) 0.6656(2) 0.0355(4) Uani d . 1 1
H H3 -0.1043 0.5434 0.7105 0.053 Uiso calc R 1 1
N N1 0.2147(2) 0.2403(2) 0.8339(2) 0.0222(4) Uani d . 1 1
N N2 0.2866(3) 0.3571(2) 1.1379(2) 0.0234(4) Uani d . 1 1
N N3 0.2741(3) -0.1191(2) 1.1004(2) 0.0267(4) Uani d . 1 1
N N4 0.3297(3) 0.1187(2) 1.3093(2) 0.0254(4) Uani d . 1 1
H H4 0.3563 0.1802 1.4119 0.031 Uiso calc . 1 1
N N5 0.2310(3) 0.5316(2) 0.9134(2) 0.0278(4) Uani d . 1 1
H H5 0.2665 0.6384 0.9789 0.033 Uiso calc . 1 1
C C1 0.2159(3) 0.0573(2) 0.8471(3) 0.0227(5) Uani d . 1 1
C C2 0.2459(3) 0.3764(2) 0.9729(2) 0.0217(5) Uani d . 1 1
C C3 0.2944(3) 0.1830(2) 1.1558(2) 0.0212(4) Uani d . 1 1
C C4 0.2612(3) 0.0354(2) 1.0264(3) 0.0226(5) Uani d . 1 1
C C5 0.3142(3) -0.0636(3) 1.2673(3) 0.0277(5) Uani d . 1 1
H H5A 0.3306 -0.1402 1.3496 0.033 Uiso calc R 1 1
C C6 0.1474(3) 0.4966(3) 0.7242(3) 0.0245(5) Uani d . 1 1
H H6 0.2227 0.5999 0.6752 0.029 Uiso calc R 1 1
C C7 0.1903(3) 0.3160(3) 0.6712(2) 0.0232(5) Uani d . 1 1
H H7 0.0653 0.2300 0.5793 0.028 Uiso calc R 1 1

loop_
_atom_site_aniso_label
_atom_site_aniso_U_11
_atom_site_aniso_U_22
_atom_site_aniso_U_33
_atom_site_aniso_U_12
_atom_site_aniso_U_13
_atom_site_aniso_U_23
O1 0.0427(8) 0.0254(8) 0.0294(8) 0.0170(6) 0.0067(6) -0.0085(6)
O2 0.0276(7) 0.0275(7) 0.0277(7) 0.0082(6) 0.0123(6) -0.0061(5)
O3 0.0370(8) 0.0364(9) 0.0395(9) 0.0203(7) 0.0142(7) 0.0028(7)
N1 0.0276(8) 0.0173(8) 0.0235(8) 0.0109(6) 0.0088(6) -0.0023(6)
N2 0.0298(8) 0.0183(8) 0.0239(8) 0.0102(6) 0.0106(7) -0.0020(6)
N3 0.0307(8) 0.0173(8) 0.0331(9) 0.0099(6) 0.0106(7) 0.0008(6)
N4 0.0315(8) 0.0225(8) 0.0242(8) 0.0107(7) 0.0112(6) 0.0002(6)
N5 0.0421(10) 0.0175(8) 0.0264(8) 0.0148(7) 0.0109(7) -0.0016(6)
C1 0.0224(8) 0.0172(9) 0.0276(10) 0.0078(7) 0.0073(7) -0.0038(7)
C2 0.0233(8) 0.0172(8) 0.0248(9) 0.0071(7) 0.0093(7) -0.0027(7)
C3 0.0213(8) 0.0160(9) 0.0269(9) 0.0069(6) 0.0095(7) -0.0007(7)
C4 0.0233(8) 0.0162(8) 0.0281(10) 0.0073(7) 0.0086(7) -0.0014(7)
C5 0.0323(10) 0.0212(10) 0.0313(10) 0.0115(8) 0.0102(8) 0.0025(7)
C6 0.0310(9) 0.0201(9) 0.0270(10) 0.0117(7) 0.0131(8) 0.0033(7)
C7 0.0259(9) 0.0202(9) 0.0237(9) 0.0088(7) 0.0084(7) -0.0018(7)

loop_
_atom_type_symbol
_atom_type_description
_atom_type_scat_dispersion_real
_atom_type_scat_dispersion_imag
_atom_type_scat_source
C C 0.0181 0.0091 'International Tables Vol C Tables 4.2.6.8 and 6.1.1.4'
H H 0.0000 0.0000 'International Tables Vol C Tables 4.2.6.8 and 6.1.1.4'
N N 0.0311 0.0180 'International Tables Vol C Tables 4.2.6.8 and 6.1.1.4'
O O 0.0492 0.0322 'International Tables Vol C Tables 4.2.6.8 and 6.1.1.4'

loop_
_geom_angle_atom_site_label_1
_geom_angle_atom_site_label_2
_geom_angle_atom_site_label_3
_geom_angle
C7 O2 H2 109.5
C6 O3 H3 109.5
C2 N1 C1 125.05(16)
C2 N1 C7 110.23(15)
C1 N1 C7 124.65(15)
C2 N2 C3 111.14(15)
C5 N3 C4 104.69(16)
C3 N4 C5 106.20(16)
C3 N4 H4 126.9
C5 N4 H4 126.9
C2 N5 C6 111.39(14)
C2 N5 H5 124.3
C6 N5 H5 124.3
O1 C1 N1 120.75(18)
O1 C1 C4 129.30(18)
N1 C1 C4 109.95(15)
N2 C2 N5 125.43(16)
N2 C2 N1 125.33(17)
N5 C2 N1 109.23(16)
N4 C3 N2 125.38(16)
N4 C3 C4 106.17(16)
N2 C3 C4 128.41(18)
N3 C4 C3 109.67(17)
N3 C4 C1 130.23(17)
C3 C4 C1 120.08(17)
N3 C5 N4 113.27(18)
N3 C5 H5A 123.4
N4 C5 H5A 123.4
O3 C6 N5 112.28(16)
O3 C6 C7 107.73(15)
N5 C6 C7 102.64(14)
O3 C6 H6 111.3
N5 C6 H6 111.3
C7 C6 H6 111.3
O2 C7 N1 111.34(15)
O2 C7 C6 114.01(15)
N1 C7 C6 101.82(14)
O2 C7 H7 109.8
N1 C7 H7 109.8
C6 C7 H7 109.8

loop_
_geom_bond_atom_site_label_1
_geom_bond_atom_site_label_2
_geom_bond_distance
O1 C1 1.221(2)
O2 C7 1.398(2)
O2 H2 0.8200
O3 C6 1.410(2)
O3 H3 0.8200
N1 C2 1.384(2)
N1 C1 1.413(2)
N1 C7 1.470(2)
N2 C2 1.316(2)
N2 C3 1.365(2)
N3 C5 1.304(3)
N3 C4 1.384(2)
N4 C3 1.361(3)
N4 C5 1.367(2)
N4 H4 0.8600
N5 C2 1.339(3)
N5 C6 1.450(2)
N5 H5 0.8600
C1 C4 1.433(3)
C3 C4 1.386(2)
C5 H5A 0.9300
C6 C7 1.543(2)
C6 H6 0.9800
C7 H7 0.9800

loop_
_geom_hbond_atom_site_label_D
_geom_hbond_atom_site_label_H
_geom_hbond_atom_site_label_A
_geom_hbond_site_symmetry_A
_geom_hbond_distance_DH
_geom_hbond_distance_HA
_geom_hbond_distance_DA
_geom_hbond_angle_DHA
O2 H2 N2 2_667 0.82 2.03 2.850(2) 178
O3 H3 N2 2_567 0.82 2.21 2.947(2) 150
N4 H4 O2 1_556 0.86 1.95 2.791(2) 167
N5 H5 N3 1_565 0.86 2.00 2.837(2) 166
C5 H5A O3 2_557 0.93 2.50 3.133(8) 126
C7 H7 O1 2_556 0.98 2.51 3.449(2) 161

loop_
_geom_torsion_atom_site_label_1
_geom_torsion_atom_site_label_2
_geom_torsion_atom_site_label_3
_geom_torsion_atom_site_label_4
_geom_torsion
C2 N1 C1 O1 177.72(17)
C7 N1 C1 O1 -5.4(3)
C2 N1 C1 C4 -1.9(2)
C7 N1 C1 C4 175.00(15)
C3 N2 C2 N5 -179.08(18)
C3 N2 C2 N1 -0.1(3)
C6 N5 C2 N2 -169.71(17)
C6 N5 C2 N1 11.1(2)
C1 N1 C2 N2 1.8(3)
C7 N1 C2 N2 -175.41(17)
C1 N1 C2 N5 -179.00(16)
C7 N1 C2 N5 3.7(2)
C5 N4 C3 N2 177.11(17)
C5 N4 C3 C4 -0.7(2)
C2 N2 C3 N4 -178.80(17)
C2 N2 C3 C4 -1.5(3)
C5 N3 C4 C3 -0.2(2)
C5 N3 C4 C1 -178.47(19)
N4 C3 C4 N3 0.6(2)
N2 C3 C4 N3 -177.14(17)
N4 C3 C4 C1 179.03(16)
N2 C3 C4 C1 1.3(3)
O1 C1 C4 N3 -1.0(3)
N1 C1 C4 N3 178.54(17)
O1 C1 C4 C3 -179.13(19)
N1 C1 C4 C3 0.4(2)
C4 N3 C5 N4 -0.3(2)
C3 N4 C5 N3 0.6(2)
C2 N5 C6 O3 95.18(19)
C2 N5 C6 C7 -20.2(2)
C2 N1 C7 O2 106.35(17)
C1 N1 C7 O2 -70.9(2)
C2 N1 C7 C6 -15.51(18)
C1 N1 C7 C6 167.22(16)
O3 C6 C7 O2 141.81(16)
N5 C6 C7 O2 -99.53(18)
O3 C6 C7 N1 -98.19(17)
N5 C6 C7 N1 20.48(18)

_cod_database_fobs_code 2241768
